data_4133863
loop_
_publ_author_name
'Tsoureas, Nikolaos'
'Maron, Laurent'
'Kilpatrick, Alexander F. R.'
'Layfield, Richard A.'
'Cloke, F Geoffrey N'

_publ_section_title
;
 Ethene Activation and Catalytic Hydrogenation by a Low-Valent Uranium
 Pentalene Complex.
;
_journal_name_full 'Journal of the American Chemical Society'
_journal_paper_doi 10.1021/jacs.9b11929
_journal_year 2019
_chemical_formula_moiety 'C74 H126 Si4 U2'
_chemical_formula_sum 'C74 H126 Si4 U2'
_chemical_formula_weight 1604.16
_space_group_crystal_system monoclinic
_space_group_IT_number 15
_space_group_name_Hall '-C 2yc'
_space_group_name_H-M_alt 'C 1 2/c 1'
_atom_sites_solution_hydrogens mixed
_audit_creation_method SHELXL-2017/1
_cell_angle_alpha 90
_cell_angle_beta 102.4100(10)
_cell_angle_gamma 90
_cell_formula_units_Z 4
_cell_length_a 14.3554(2)
_cell_length_b 21.7474(3)
_cell_length_c 26.1966(3)
_cell_measurement_reflns_used 14898
_cell_measurement_temperature 173(2)
_cell_measurement_theta_max 71.4120
_cell_measurement_theta_min 3.7650
_cell_volume 7987.30(18)
_computing_cell_refinement 'CrysAlisPro 1.171.39.44a (Rigaku OD, 2018)'
_computing_data_collection 'CrysAlisPro 1.171.39.44a (Rigaku OD, 2018)'
_computing_data_reduction 'CrysAlisPro 1.171.39.44a (Rigaku OD, 2018)'
_computing_structure_refinement 'SHELXL-2017/1 (Sheldrick, 2017)'
_computing_structure_solution 'DIRDIF2008 (P. Beurskens 2008)'
_diffrn_ambient_temperature 173(2)
_diffrn_detector_area_resol_mean 16.1033
_diffrn_measured_fraction_theta_full 0.999
_diffrn_measured_fraction_theta_max 0.999
_diffrn_measurement_device_type 'Xcalibur, Eos, Gemini ultra'
_diffrn_measurement_method '\w scans'
_diffrn_radiation_type CuK\a
_diffrn_radiation_wavelength 1.54184
_diffrn_reflns_av_R_equivalents 0.0371
_diffrn_reflns_av_unetI/netI 0.0347
_diffrn_reflns_Laue_measured_fraction_full 0.999
_diffrn_reflns_Laue_measured_fraction_max 0.999
_diffrn_reflns_limit_h_max 17
_diffrn_reflns_limit_h_min -17
_diffrn_reflns_limit_k_max 24
_diffrn_reflns_limit_k_min -26
_diffrn_reflns_limit_l_max 31
_diffrn_reflns_limit_l_min -31
_diffrn_reflns_number 27179
_diffrn_reflns_point_group_measured_fraction_full 0.999
_diffrn_reflns_point_group_measured_fraction_max 0.999
_diffrn_reflns_theta_full 67.684
_diffrn_reflns_theta_max 70.072
_diffrn_reflns_theta_min 3.751
_diffrn_source 'fine-focus sealed X-ray tube'
_exptl_absorpt_coefficient_mu 12.150
_exptl_absorpt_correction_T_max 1
_exptl_absorpt_correction_T_min 0.65711
_exptl_absorpt_correction_type multi-scan
_exptl_absorpt_process_details
;
CrysAlisPro 1.171.39.44a (Rigaku Oxford Diffraction, 2018)
Empirical absorption correction using spherical harmonics,
 implemented in SCALE3 ABSPACK scaling algorithm.
;
_exptl_crystal_colour 'light brown'
_exptl_crystal_density_diffrn 1.334
_exptl_crystal_density_meas ?
_exptl_crystal_description Plate
_exptl_crystal_F_000 3240
_exptl_crystal_size_max 0.100
_exptl_crystal_size_mid 0.090
_exptl_crystal_size_min 0.020
_platon_squeeze_details
;
A highly disordered molecule of toluene could not be modelled and was treated with PLATON SQUEEZE 
Spek, A. L. (2015). Acta Cryst. C71, 9-18
;
_refine_diff_density_max 1.187
_refine_diff_density_min -1.618
_refine_diff_density_rms 0.096
_refine_ls_extinction_method none
_refine_ls_goodness_of_fit_ref 1.031
_refine_ls_hydrogen_treatment mixed
_refine_ls_matrix_type full
_refine_ls_number_parameters 370
_refine_ls_number_reflns 7572
_refine_ls_number_restraints 0
_refine_ls_restrained_S_all 1.031
_refine_ls_R_factor_all 0.0330
_refine_ls_R_factor_gt 0.0261
_refine_ls_shift/su_max 0.002
_refine_ls_shift/su_mean 0.000
_refine_ls_structure_factor_coef Fsqd
_refine_ls_weighting_details 'w=1/[\s^2^(Fo^2^)+(0.0345P)^2^+2.9518P] where P=(Fo^2^+2Fc^2^)/3'
_refine_ls_weighting_scheme calc
_refine_ls_wR_factor_gt 0.0600
_refine_ls_wR_factor_ref 0.0617
_reflns_Friedel_coverage 0.000
_reflns_number_gt 6563
_reflns_number_total 7572
_reflns_threshold_expression 'I > 2\s(I)'
_cod_data_source_file ja9b11929_si_002.cif
_cod_data_source_block 2
_cod_depositor_comments
;
The following automatic conversions were performed:

data item '_exptl_crystal_density_meas' value 'not measured' was
changed to '?' -- the value is perceived as not measured.

Automatic conversion script
Id: cif_fix_values 7556 2019-12-06 15:28:31Z antanas 
;
_cod_original_sg_symbol_H-M 'C 2/c'
_cod_database_code 4133863
_shelx_shelxl_version_number 2017/1
_shelx_space_group_comment
;
The symmetry employed for this shelxl refinement is uniquely defined
by the following loop, which should always be used as a source of
symmetry information in preference to the above space-group names.
They are only intended as comments.
;
_shelx_estimated_absorpt_t_min 0.376
_shelx_estimated_absorpt_t_max 0.793
_oxdiff_exptl_absorpt_empirical_full_min 0.756
_oxdiff_exptl_absorpt_empirical_full_max 1.389
_oxdiff_exptl_absorpt_empirical_details
;
Empirical correction (ABSPACK) includes:
- Absorption correction using spherical harmonics
- Frame scaling
;

loop_
_space_group_symop_operation_xyz
'x, y, z'
'-x, y, -z+1/2'
'x+1/2, y+1/2, z'
'-x+1/2, y+1/2, -z+1/2'
'-x, -y, -z'
'x, -y, z-1/2'
'-x+1/2, -y+1/2, -z'
'x+1/2, -y+1/2, z-1/2'

loop_
_atom_site_label
_atom_site_type_symbol
_atom_site_fract_x
_atom_site_fract_y
_atom_site_fract_z
_atom_site_U_iso_or_equiv
_atom_site_adp_type
_atom_site_occupancy
_atom_site_site_symmetry_order
_atom_site_calc_flag
_atom_site_refinement_flags_posn
_atom_site_refinement_flags_adp
C1 C 0.9852(3) 0.03680(17) 0.27569(14) 0.0275(7) Uani 1 1 d . .
C2 C 1.2658(3) -0.03359(17) 0.24459(14) 0.0291(7) Uani 1 1 d . .
C3 C 1.2192(2) -0.07255(17) 0.27623(13) 0.0268(7) Uani 1 1 d . .
C4 C 1.1230(3) -0.09105(17) 0.27494(14) 0.0281(7) Uani 1 1 d . .
H4 H 1.074705 -0.098687 0.244597 0.034 Uiso 1 1 calc R U
C5 C 1.1135(3) -0.09575(17) 0.32692(14) 0.0291(7) Uani 1 1 d . .
H5 H 1.056139 -0.107626 0.336786 0.035 Uiso 1 1 calc R U
C6 C 1.2002(3) -0.08061(19) 0.36374(14) 0.0312(7) Uani 1 1 d . .
C7 C 1.2669(3) -0.06625(18) 0.33087(14) 0.0302(8) Uani 1 1 d . .
C8 C 1.3432(3) -0.0243(2) 0.33272(16) 0.0361(8) Uani 1 1 d . .
H8 H 1.386800 -0.010872 0.363280 0.043 Uiso 1 1 calc R U
C9 C 1.3427(3) -0.0064(2) 0.28123(15) 0.0335(8) Uani 1 1 d . .
H9 H 1.388208 0.020672 0.271856 0.040 Uiso 1 1 calc R U
C10 C 1.4237(4) -0.0828(3) 0.4647(2) 0.0698(17) Uani 1 1 d . .
H10A H 1.413445 -0.056802 0.433424 0.105 Uiso 1 1 calc R U
H10B H 1.467664 -0.062119 0.493386 0.105 Uiso 1 1 calc R U
H10C H 1.451090 -0.122206 0.457301 0.105 Uiso 1 1 calc R U
C11 C 1.3303(3) -0.0938(3) 0.48004(18) 0.0498(11) Uani 1 1 d . .
H11 H 1.310078 -0.052878 0.491378 0.060 Uiso 1 1 calc R U
C12 C 1.3480(4) -0.1343(3) 0.52879(18) 0.0589(13) Uani 1 1 d . .
H12A H 1.287424 -0.141841 0.539276 0.088 Uiso 1 1 calc R U
H12B H 1.375618 -0.173512 0.521152 0.088 Uiso 1 1 calc R U
H12C H 1.392192 -0.113426 0.557238 0.088 Uiso 1 1 calc R U
C13 C 1.1058(4) -0.0580(2) 0.4831(2) 0.0581(13) Uani 1 1 d . .
H13A H 1.114633 -0.024213 0.459847 0.087 Uiso 1 1 calc R U
H13B H 1.042888 -0.054536 0.491696 0.087 Uiso 1 1 calc R U
H13C H 1.155383 -0.056044 0.515223 0.087 Uiso 1 1 calc R U
C14 C 1.1128(3) -0.11913(19) 0.45578(14) 0.0334(8) Uani 1 1 d . .
H14 H 1.057313 -0.120876 0.425303 0.040 Uiso 1 1 calc R U
C15 C 1.0989(4) -0.1710(3) 0.4926(2) 0.0628(15) Uani 1 1 d . .
H15A H 1.103189 -0.210667 0.475515 0.094 Uiso 1 1 calc R U
H15B H 1.148471 -0.168560 0.524697 0.094 Uiso 1 1 calc R U
H15C H 1.035976 -0.167052 0.501170 0.094 Uiso 1 1 calc R U
C16 C 1.3369(6) -0.2149(3) 0.3899(3) 0.094(3) Uani 1 1 d . .
H16A H 1.391324 -0.196697 0.414357 0.142 Uiso 1 1 calc R U
H16B H 1.348391 -0.258908 0.386132 0.142 Uiso 1 1 calc R U
H16C H 1.329139 -0.194715 0.355832 0.142 Uiso 1 1 calc R U
C17 C 1.2448(4) -0.2059(2) 0.41137(18) 0.0528(12) Uani 1 1 d . .
H17 H 1.253944 -0.229710 0.444746 0.063 Uiso 1 1 calc R U
C18 C 1.1598(6) -0.2335(2) 0.3746(2) 0.079(2) Uani 1 1 d . .
H18A H 1.102627 -0.227368 0.388745 0.118 Uiso 1 1 calc R U
H18B H 1.151173 -0.213393 0.340404 0.118 Uiso 1 1 calc R U
H18C H 1.170425 -0.277586 0.370704 0.118 Uiso 1 1 calc R U
C19 C 1.3617(4) 0.0745(3) 0.1676(2) 0.0596(13) Uani 1 1 d . .
H19A H 1.419302 0.049872 0.168852 0.089 Uiso 1 1 calc R U
H19B H 1.364655 0.111714 0.146898 0.089 Uiso 1 1 calc R U
H19C H 1.357413 0.086075 0.203175 0.089 Uiso 1 1 calc R U
C20 C 1.2742(3) 0.0370(2) 0.14251(16) 0.0397(9) Uani 1 1 d . .
H20 H 1.278760 0.029357 0.105485 0.048 Uiso 1 1 calc R U
C21 C 1.1840(4) 0.0753(3) 0.1404(2) 0.0568(13) Uani 1 1 d . .
H21A H 1.127827 0.051007 0.124295 0.085 Uiso 1 1 calc R U
H21B H 1.179528 0.086841 0.176005 0.085 Uiso 1 1 calc R U
H21C H 1.186770 0.112480 0.119728 0.085 Uiso 1 1 calc R U
C22 C 1.4089(4) -0.0859(3) 0.1185(2) 0.0734(18) Uani 1 1 d . .
H22A H 1.402459 -0.045186 0.102106 0.110 Uiso 1 1 calc R U
H22B H 1.474738 -0.100361 0.122346 0.110 Uiso 1 1 calc R U
H22C H 1.365402 -0.114775 0.096634 0.110 Uiso 1 1 calc R U
C23 C 1.3845(3) -0.0818(2) 0.17210(18) 0.0453(10) Uani 1 1 d . .
H23 H 1.435649 -0.055737 0.193632 0.054 Uiso 1 1 calc R U
C24 C 1.3941(4) -0.1454(3) 0.1990(3) 0.0762(18) Uani 1 1 d . .
H24A H 1.378089 -0.141778 0.233447 0.114 Uiso 1 1 calc R U
H24B H 1.350482 -0.174533 0.177525 0.114 Uiso 1 1 calc R U
H24C H 1.459818 -0.160120 0.203236 0.114 Uiso 1 1 calc R U
C25 C 1.1593(3) -0.0839(2) 0.13654(14) 0.0330(8) Uani 1 1 d . .
H25 H 1.102216 -0.061644 0.143422 0.040 Uiso 1 1 calc R U
C26 C 1.1509(3) -0.1507(2) 0.15360(17) 0.0449(10) Uani 1 1 d . .
H26A H 1.155707 -0.152173 0.191464 0.067 Uiso 1 1 calc R U
H26B H 1.089252 -0.167528 0.135633 0.067 Uiso 1 1 calc R U
H26C H 1.202499 -0.175109 0.144608 0.067 Uiso 1 1 calc R U
C27 C 1.1517(3) -0.0819(3) 0.07707(16) 0.0552(13) Uani 1 1 d . .
H27A H 1.156991 -0.039286 0.065952 0.083 Uiso 1 1 calc R U
H27B H 1.203269 -0.106442 0.068176 0.083 Uiso 1 1 calc R U
H27C H 1.090022 -0.098862 0.059201 0.083 Uiso 1 1 calc R U
C28 C 1.2118(4) 0.1922(2) 0.26816(18) 0.0532(12) Uani 1 1 d . .
H28A H 1.275638 0.187905 0.260803 0.080 Uiso 1 1 calc R U
H28B H 1.163935 0.178678 0.237677 0.080 Uiso 1 1 calc R U
H28C H 1.200483 0.235308 0.275733 0.080 Uiso 1 1 calc R U
C29 C 1.2049(3) 0.1532(2) 0.31451(16) 0.0376(9) Uani 1 1 d . .
C30 C 1.1250(3) 0.14647(18) 0.33768(15) 0.0325(8) Uani 1 1 d . .
C31 C 1.1522(3) 0.11156(19) 0.38362(16) 0.0359(8) Uani 1 1 d . .
C32 C 1.2502(3) 0.0969(2) 0.39069(17) 0.0405(9) Uani 1 1 d . .
C33 C 1.2833(3) 0.1233(2) 0.34850(18) 0.0427(10) Uani 1 1 d . .
C34 C 1.3862(3) 0.1289(3) 0.3440(3) 0.0703(17) Uani 1 1 d . .
H34A H 1.389081 0.148909 0.310831 0.106 Uiso 1 1 calc R U
H34B H 1.421524 0.153491 0.373098 0.106 Uiso 1 1 calc R U
H34C H 1.414668 0.087801 0.345004 0.106 Uiso 1 1 calc R U
C35 C 1.3100(4) 0.0695(3) 0.4403(2) 0.0607(14) Uani 1 1 d . .
H35A H 1.268068 0.054692 0.462603 0.091 Uiso 1 1 calc R U
H35B H 1.347566 0.035129 0.431247 0.091 Uiso 1 1 calc R U
H35C H 1.353035 0.101001 0.458965 0.091 Uiso 1 1 calc R U
C36 C 1.0901(4) 0.0993(2) 0.42259(18) 0.0514(12) Uani 1 1 d . .
H36A H 1.125332 0.073816 0.451190 0.077 Uiso 1 1 calc R U
H36B H 1.072859 0.138389 0.436667 0.077 Uiso 1 1 calc R U
H36C H 1.032104 0.077679 0.405108 0.077 Uiso 1 1 calc R U
C37 C 1.0333(3) 0.1818(2) 0.3231(2) 0.0474(10) Uani 1 1 d . .
H37A H 1.030052 0.202449 0.289510 0.071 Uiso 1 1 calc R U
H37B H 0.979363 0.153398 0.320117 0.071 Uiso 1 1 calc R U
H37C H 1.030608 0.212492 0.350092 0.071 Uiso 1 1 calc R U
Si1 Si 1.26806(7) -0.04110(5) 0.17363(4) 0.0288(2) Uani 1 1 d . .
Si2 Si 1.22467(7) -0.12305(5) 0.42805(4) 0.0328(2) Uani 1 1 d . .
U1 U 1.16423(2) 0.02647(2) 0.30678(2) 0.02432(5) Uani 1 1 d . .
H1 H 0.958(4) -0.003(3) 0.286(2) 0.057(16) Uiso 1 1 d . .
H2 H 0.963(5) 0.071(3) 0.284(2) 0.08(2) Uiso 1 1 d . .

loop_
_atom_site_aniso_label
_atom_site_aniso_U_11
_atom_site_aniso_U_22
_atom_site_aniso_U_33
_atom_site_aniso_U_23
_atom_site_aniso_U_13
_atom_site_aniso_U_12
C1 0.0298(17) 0.0248(17) 0.0285(18) -0.0060(15) 0.0075(14) 0.0007(14)
C2 0.0266(16) 0.0323(19) 0.0284(17) 0.0056(15) 0.0063(14) 0.0057(14)
C3 0.0280(16) 0.0269(17) 0.0256(16) 0.0013(14) 0.0057(13) 0.0085(14)
C4 0.0300(17) 0.0283(18) 0.0265(17) 0.0003(14) 0.0074(14) 0.0017(14)
C5 0.0301(17) 0.0294(18) 0.0286(17) 0.0044(14) 0.0076(14) 0.0072(14)
C6 0.0313(17) 0.0339(19) 0.0285(17) 0.0056(16) 0.0065(14) 0.0097(15)
C7 0.0297(17) 0.036(2) 0.0229(16) 0.0027(14) 0.0022(13) 0.0134(15)
C8 0.0275(17) 0.049(2) 0.0301(18) -0.0019(17) 0.0024(14) 0.0052(16)
C9 0.0239(17) 0.043(2) 0.0344(19) 0.0019(17) 0.0081(15) 0.0039(15)
C10 0.043(3) 0.110(5) 0.054(3) 0.027(3) 0.005(2) 0.009(3)
C11 0.038(2) 0.062(3) 0.045(2) 0.018(2) -0.0011(18) 0.005(2)
C12 0.055(3) 0.079(4) 0.039(2) 0.012(3) 0.001(2) 0.004(3)
C13 0.057(3) 0.049(3) 0.078(4) -0.012(3) 0.036(3) 0.005(2)
C14 0.0368(19) 0.036(2) 0.0280(17) 0.0026(16) 0.0093(15) 0.0046(16)
C15 0.069(3) 0.056(3) 0.074(3) 0.024(3) 0.039(3) 0.010(3)
C16 0.123(6) 0.067(4) 0.115(6) 0.010(4) 0.075(5) 0.044(4)
C17 0.076(3) 0.045(3) 0.041(2) 0.012(2) 0.020(2) 0.026(2)
C18 0.132(6) 0.033(3) 0.060(3) -0.007(2) -0.003(4) 0.016(3)
C19 0.073(3) 0.052(3) 0.053(3) 0.008(2) 0.012(2) -0.020(3)
C20 0.049(2) 0.043(2) 0.0297(19) 0.0065(17) 0.0156(17) -0.0019(19)
C21 0.068(3) 0.046(3) 0.062(3) 0.020(2) 0.026(3) 0.012(2)
C22 0.048(3) 0.111(5) 0.068(3) -0.029(4) 0.028(3) -0.002(3)
C23 0.0289(18) 0.059(3) 0.049(2) -0.017(2) 0.0113(17) 0.0026(19)
C24 0.054(3) 0.062(4) 0.113(5) 0.015(4) 0.020(3) 0.030(3)
C25 0.0282(16) 0.042(2) 0.0292(18) 0.0002(16) 0.0076(14) -0.0026(16)
C26 0.049(2) 0.044(2) 0.042(2) -0.0089(19) 0.0100(19) -0.005(2)
C27 0.045(2) 0.089(4) 0.030(2) -0.002(2) 0.0032(17) -0.016(3)
C28 0.075(3) 0.042(3) 0.048(3) -0.005(2) 0.023(2) -0.023(2)
C29 0.042(2) 0.035(2) 0.036(2) -0.0081(17) 0.0087(17) -0.0091(17)
C30 0.0339(19) 0.0308(19) 0.0318(18) -0.0070(15) 0.0052(15) -0.0029(15)
C31 0.040(2) 0.033(2) 0.0340(19) -0.0062(16) 0.0062(16) -0.0013(16)
C32 0.039(2) 0.038(2) 0.039(2) -0.0083(18) -0.0040(17) 0.0012(17)
C33 0.0279(18) 0.042(2) 0.055(2) -0.019(2) 0.0032(17) -0.0064(17)
C34 0.034(2) 0.069(4) 0.109(5) -0.031(4) 0.018(3) -0.020(2)
C35 0.066(3) 0.050(3) 0.052(3) -0.007(2) -0.019(2) 0.009(2)
C36 0.074(3) 0.042(2) 0.043(2) -0.002(2) 0.024(2) -0.001(2)
C37 0.041(2) 0.037(2) 0.061(3) -0.002(2) 0.003(2) 0.0025(18)
Si1 0.0253(4) 0.0366(5) 0.0260(4) 0.0018(4) 0.0089(4) 0.0008(4)
Si2 0.0351(5) 0.0384(6) 0.0258(4) 0.0081(4) 0.0085(4) 0.0130(4)
U1 0.02082(6) 0.02644(7) 0.02465(7) -0.00265(5) 0.00259(4) 0.00143(4)

loop_
_atom_type_symbol
_atom_type_description
_atom_type_scat_dispersion_real
_atom_type_scat_dispersion_imag
_atom_type_scat_source
C C 0.0181 0.0091 'International Tables Vol C Tables 4.2.6.8 and 6.1.1.4'
H H 0.0000 0.0000 'International Tables Vol C Tables 4.2.6.8 and 6.1.1.4'
Si Si 0.2541 0.3302 'International Tables Vol C Tables 4.2.6.8 and 6.1.1.4'
U U -4.3638 13.4090 'International Tables Vol C Tables 4.2.6.8 and 6.1.1.4'

loop_
_geom_angle_atom_site_label_1
_geom_angle_atom_site_label_2
_geom_angle_atom_site_label_3
_geom_angle
_geom_angle_site_symmetry_1
_geom_angle_site_symmetry_3
C1 C1 U1 79.9(3) 2_755 .
C1 C1 U1 67.1(3) 2_755 2_755
U1 C1 U1 145.52(14) . 2_755
C1 C1 H1 117(3) 2_755 .
U1 C1 H1 105(3) . .
U1 C1 H1 82(3) 2_755 .
C1 C1 H2 116(4) 2_755 .
U1 C1 H2 114(4) . .
U1 C1 H2 91(4) 2_755 .
H1 C1 H2 118(5) . .
C9 C2 C3 104.1(3) . .
C9 C2 Si1 121.8(3) . .
C3 C2 Si1 128.8(3) . .
C9 C2 U1 80.6(2) . .
C3 C2 U1 64.39(19) . .
Si1 C2 U1 139.18(17) . .
C4 C3 C2 135.5(3) . .
C4 C3 C7 107.3(3) . .
C2 C3 C7 109.3(3) . .
C4 C3 U1 83.1(2) . .
C2 C3 U1 84.0(2) . .
C7 C3 U1 73.5(2) . .
C5 C4 C3 107.0(3) . .
C5 C4 U1 80.2(2) . .
C3 C4 U1 65.3(2) . .
C5 C4 H4 126.5 . .
C3 C4 H4 126.5 . .
U1 C4 H4 119.6 . .
C4 C5 C6 112.6(3) . .
C4 C5 U1 70.6(2) . .
C6 C5 U1 72.0(2) . .
C4 C5 H5 123.7 . .
C6 C5 H5 123.7 . .
U1 C5 H5 125.3 . .
C5 C6 C7 103.7(3) . .
C5 C6 Si2 117.0(3) . .
C7 C6 Si2 127.9(3) . .
C5 C6 U1 78.2(2) . .
C7 C6 U1 64.4(2) . .
Si2 C6 U1 151.0(2) . .
C8 C7 C6 136.1(4) . .
C8 C7 C3 106.9(3) . .
C6 C7 C3 109.4(3) . .
C8 C7 U1 84.2(2) . .
C6 C7 U1 84.0(2) . .
C3 C7 U1 72.52(19) . .
C9 C8 C7 107.5(3) . .
C9 C8 U1 80.7(2) . .
C7 C8 U1 64.8(2) . .
C9 C8 H8 126.2 . .
C7 C8 H8 126.2 . .
U1 C8 H8 119.7 . .
C8 C9 C2 112.0(4) . .
C8 C9 U1 70.5(2) . .
C2 C9 U1 70.1(2) . .
C8 C9 H9 124.0 . .
C2 C9 H9 124.0 . .
U1 C9 H9 127.1 . .
C11 C10 H10A 109.5 . .
C11 C10 H10B 109.5 . .
H10A C10 H10B 109.5 . .
C11 C10 H10C 109.5 . .
H10A C10 H10C 109.5 . .
H10B C10 H10C 109.5 . .
C10 C11 C12 108.6(4) . .
C10 C11 Si2 118.6(4) . .
C12 C11 Si2 111.5(4) . .
C10 C11 H11 105.7 . .
C12 C11 H11 105.7 . .
Si2 C11 H11 105.7 . .
C11 C12 H12A 109.5 . .
C11 C12 H12B 109.5 . .
H12A C12 H12B 109.5 . .
C11 C12 H12C 109.5 . .
H12A C12 H12C 109.5 . .
H12B C12 H12C 109.5 . .
C14 C13 H13A 109.5 . .
C14 C13 H13B 109.5 . .
H13A C13 H13B 109.5 . .
C14 C13 H13C 109.5 . .
H13A C13 H13C 109.5 . .
H13B C13 H13C 109.5 . .
C13 C14 C15 108.5(4) . .
C13 C14 Si2 111.4(3) . .
C15 C14 Si2 116.4(3) . .
C13 C14 H14 106.6 . .
C15 C14 H14 106.6 . .
Si2 C14 H14 106.6 . .
C14 C15 H15A 109.5 . .
C14 C15 H15B 109.5 . .
H15A C15 H15B 109.5 . .
C14 C15 H15C 109.5 . .
H15A C15 H15C 109.5 . .
H15B C15 H15C 109.5 . .
C17 C16 H16A 109.5 . .
C17 C16 H16B 109.5 . .
H16A C16 H16B 109.5 . .
C17 C16 H16C 109.5 . .
H16A C16 H16C 109.5 . .
H16B C16 H16C 109.5 . .
C18 C17 C16 110.7(5) . .
C18 C17 Si2 112.6(4) . .
C16 C17 Si2 112.8(4) . .
C18 C17 H17 106.8 . .
C16 C17 H17 106.8 . .
Si2 C17 H17 106.8 . .
C17 C18 H18A 109.5 . .
C17 C18 H18B 109.5 . .
H18A C18 H18B 109.5 . .
C17 C18 H18C 109.5 . .
H18A C18 H18C 109.5 . .
H18B C18 H18C 109.5 . .
C20 C19 H19A 109.5 . .
C20 C19 H19B 109.5 . .
H19A C19 H19B 109.5 . .
C20 C19 H19C 109.5 . .
H19A C19 H19C 109.5 . .
H19B C19 H19C 109.5 . .
C19 C20 C21 109.7(4) . .
C19 C20 Si1 113.9(3) . .
C21 C20 Si1 112.7(3) . .
C19 C20 H20 106.7 . .
C21 C20 H20 106.7 . .
Si1 C20 H20 106.7 . .
C20 C21 H21A 109.5 . .
C20 C21 H21B 109.5 . .
H21A C21 H21B 109.5 . .
C20 C21 H21C 109.5 . .
H21A C21 H21C 109.5 . .
H21B C21 H21C 109.5 . .
C23 C22 H22A 109.5 . .
C23 C22 H22B 109.5 . .
H22A C22 H22B 109.5 . .
C23 C22 H22C 109.5 . .
H22A C22 H22C 109.5 . .
H22B C22 H22C 109.5 . .
C22 C23 C24 110.7(5) . .
C22 C23 Si1 115.2(4) . .
C24 C23 Si1 113.6(3) . .
C22 C23 H23 105.5 . .
C24 C23 H23 105.5 . .
Si1 C23 H23 105.5 . .
C23 C24 H24A 109.5 . .
C23 C24 H24B 109.5 . .
H24A C24 H24B 109.5 . .
C23 C24 H24C 109.5 . .
H24A C24 H24C 109.5 . .
H24B C24 H24C 109.5 . .
C26 C25 C27 109.1(4) . .
C26 C25 Si1 115.0(3) . .
C27 C25 Si1 112.1(3) . .
C26 C25 H25 106.7 . .
C27 C25 H25 106.7 . .
Si1 C25 H25 106.7 . .
C25 C26 H26A 109.5 . .
C25 C26 H26B 109.5 . .
H26A C26 H26B 109.5 . .
C25 C26 H26C 109.5 . .
H26A C26 H26C 109.5 . .
H26B C26 H26C 109.5 . .
C25 C27 H27A 109.5 . .
C25 C27 H27B 109.5 . .
H27A C27 H27B 109.5 . .
C25 C27 H27C 109.5 . .
H27A C27 H27C 109.5 . .
H27B C27 H27C 109.5 . .
C29 C28 H28A 109.5 . .
C29 C28 H28B 109.5 . .
H28A C28 H28B 109.5 . .
C29 C28 H28C 109.5 . .
H28A C28 H28C 109.5 . .
H28B C28 H28C 109.5 . .
C30 C29 C33 106.7(4) . .
C30 C29 C28 127.3(4) . .
C33 C29 C28 125.4(4) . .
C30 C29 U1 75.8(2) . .
C33 C29 U1 73.9(2) . .
C28 C29 U1 122.9(3) . .
C31 C30 C29 108.8(4) . .
C31 C30 C37 124.1(4) . .
C29 C30 C37 125.8(4) . .
C31 C30 U1 73.2(2) . .
C29 C30 U1 75.1(2) . .
C37 C30 U1 128.1(3) . .
C30 C31 C32 108.6(4) . .
C30 C31 C36 125.2(4) . .
C32 C31 C36 125.7(4) . .
C30 C31 U1 77.7(2) . .
C32 C31 U1 74.3(2) . .
C36 C31 U1 120.6(3) . .
C33 C32 C31 107.4(4) . .
C33 C32 C35 127.2(4) . .
C31 C32 C35 124.4(4) . .
C33 C32 U1 76.7(2) . .
C31 C32 U1 76.0(2) . .
C35 C32 U1 122.7(3) . .
C32 C33 C29 108.6(4) . .
C32 C33 C34 126.3(5) . .
C29 C33 C34 124.4(5) . .
C32 C33 U1 73.7(2) . .
C29 C33 U1 76.4(2) . .
C34 C33 U1 123.9(3) . .
C33 C34 H34A 109.5 . .
C33 C34 H34B 109.5 . .
H34A C34 H34B 109.5 . .
C33 C34 H34C 109.5 . .
H34A C34 H34C 109.5 . .
H34B C34 H34C 109.5 . .
C32 C35 H35A 109.5 . .
C32 C35 H35B 109.5 . .
H35A C35 H35B 109.5 . .
C32 C35 H35C 109.5 . .
H35A C35 H35C 109.5 . .
H35B C35 H35C 109.5 . .
C31 C36 H36A 109.5 . .
C31 C36 H36B 109.5 . .
H36A C36 H36B 109.5 . .
C31 C36 H36C 109.5 . .
H36A C36 H36C 109.5 . .
H36B C36 H36C 109.5 . .
C30 C37 H37A 109.5 . .
C30 C37 H37B 109.5 . .
H37A C37 H37B 109.5 . .
C30 C37 H37C 109.5 . .
H37A C37 H37C 109.5 . .
H37B C37 H37C 109.5 . .
C2 Si1 C20 111.18(18) . .
C2 Si1 C25 111.28(16) . .
C20 Si1 C25 109.17(19) . .
C2 Si1 C23 105.36(18) . .
C20 Si1 C23 106.6(2) . .
C25 Si1 C23 113.11(19) . .
C6 Si2 C17 105.56(19) . .
C6 Si2 C14 107.99(16) . .
C17 Si2 C14 108.3(2) . .
C6 Si2 C11 116.1(2) . .
C17 Si2 C11 110.1(2) . .
C14 Si2 C11 108.5(2) . .
C3 U1 C7 33.96(11) . .
C3 U1 C1 110.10(11) . .
C7 U1 C1 130.97(12) . .
C3 U1 C1 93.83(11) . 2_755
C7 U1 C1 126.31(12) . 2_755
C1 U1 C1 32.96(14) . 2_755
C3 U1 C4 31.59(11) . .
C7 U1 C4 52.80(12) . .
C1 U1 C4 81.10(11) . .
C1 U1 C4 75.51(11) 2_755 .
C3 U1 C2 31.66(11) . .
C7 U1 C2 53.47(11) . .
C1 U1 C2 118.92(11) . .
C1 U1 C2 89.80(11) 2_755 .
C4 U1 C2 58.48(11) . .
C3 U1 C8 52.10(12) . .
C7 U1 C8 30.92(13) . .
C1 U1 C8 161.12(12) . .
C1 U1 C8 140.37(11) 2_755 .
C4 U1 C8 80.09(12) . .
C2 U1 C8 50.66(11) . .
C3 U1 C32 128.51(12) . .
C7 U1 C32 96.26(13) . .
C1 U1 C32 117.27(12) . .
C1 U1 C32 137.34(12) 2_755 .
C4 U1 C32 143.38(12) . .
C2 U1 C32 122.50(12) . .
C8 U1 C32 77.92(13) . .
C3 U1 C6 53.56(11) . .
C7 U1 C6 31.64(11) . .
C1 U1 C6 107.95(11) . .
C1 U1 C6 121.79(11) 2_755 .
C4 U1 C6 51.20(11) . .
C2 U1 C6 81.80(11) . .
C8 U1 C6 57.92(12) . .
C32 U1 C6 92.21(12) . .
C3 U1 C31 152.61(12) . .
C7 U1 C31 118.81(12) . .
C1 U1 C31 87.53(12) . .
C1 U1 C31 111.25(12) 2_755 .
C4 U1 C31 144.07(11) . .
C2 U1 C31 151.15(12) . .
C8 U1 C31 106.89(12) . .
C32 U1 C31 29.74(12) . .
C6 U1 C31 101.83(12) . .
C3 U1 C33 124.86(12) . .
C7 U1 C33 103.42(13) . .
C1 U1 C33 123.65(12) . .
C1 U1 C33 124.41(13) 2_755 .
C4 U1 C33 155.25(12) . .
C2 U1 C33 103.53(12) . .
C8 U1 C33 75.17(13) . .
C32 U1 C33 29.64(14) . .
C6 U1 C33 113.52(13) . .
C31 U1 C33 48.51(12) . .
C3 U1 C29 142.81(12) . .
C7 U1 C29 132.09(13) . .
C1 U1 C29 96.69(12) . .
C1 U1 C29 95.31(12) 2_755 .
C4 U1 C29 166.44(11) . .
C2 U1 C29 112.40(11) . .
C8 U1 C29 101.99(13) . .
C32 U1 C29 49.11(13) . .
C6 U1 C29 140.98(12) . .
C31 U1 C29 48.49(12) . .
C33 U1 C29 29.65(13) . .

loop_
_geom_bond_atom_site_label_1
_geom_bond_atom_site_label_2
_geom_bond_distance
_geom_bond_site_symmetry_2
C1 C1 1.496(7) 2_755
C1 U1 2.534(4) .
C1 U1 2.707(4) 2_755
C1 H1 1.01(6) .
C1 H2 0.85(7) .
C2 C9 1.427(6) .
C2 C3 1.446(5) .
C2 Si1 1.873(4) .
C2 U1 2.740(4) .
C3 C4 1.432(5) .
C3 C7 1.455(5) .
C3 U1 2.484(3) .
C4 C5 1.401(5) .
C4 U1 2.714(4) .
C4 H4 0.9500 .
C5 C6 1.439(5) .
C5 U1 2.835(4) .
C5 H5 0.9500 .
C6 C7 1.453(5) .
C6 Si2 1.887(4) .
C6 U1 2.754(4) .
C7 C8 1.418(6) .
C7 U1 2.497(4) .
C8 C9 1.403(6) .
C8 U1 2.745(4) .
C8 H8 0.9500 .
C9 U1 2.874(4) .
C9 H9 0.9500 .
C10 C11 1.500(7) .
C10 H10A 0.9800 .
C10 H10B 0.9800 .
C10 H10C 0.9800 .
C11 C12 1.527(6) .
C11 Si2 1.916(5) .
C11 H11 1.0000 .
C12 H12A 0.9800 .
C12 H12B 0.9800 .
C12 H12C 0.9800 .
C13 C14 1.522(6) .
C13 H13A 0.9800 .
C13 H13B 0.9800 .
C13 H13C 0.9800 .
C14 C15 1.524(6) .
C14 Si2 1.901(4) .
C14 H14 1.0000 .
C15 H15A 0.9800 .
C15 H15B 0.9800 .
C15 H15C 0.9800 .
C16 C17 1.556(8) .
C16 H16A 0.9800 .
C16 H16B 0.9800 .
C16 H16C 0.9800 .
C17 C18 1.507(8) .
C17 Si2 1.891(5) .
C17 H17 1.0000 .
C18 H18A 0.9800 .
C18 H18B 0.9800 .
C18 H18C 0.9800 .
C19 C20 1.523(7) .
C19 H19A 0.9800 .
C19 H19B 0.9800 .
C19 H19C 0.9800 .
C20 C21 1.531(6) .
C20 Si1 1.894(4) .
C20 H20 1.0000 .
C21 H21A 0.9800 .
C21 H21B 0.9800 .
C21 H21C 0.9800 .
C22 C23 1.520(6) .
C22 H22A 0.9800 .
C22 H22B 0.9800 .
C22 H22C 0.9800 .
C23 C24 1.545(8) .
C23 Si1 1.899(4) .
C23 H23 1.0000 .
C24 H24A 0.9800 .
C24 H24B 0.9800 .
C24 H24C 0.9800 .
C25 C26 1.533(6) .
C25 C27 1.539(5) .
C25 Si1 1.896(4) .
C25 H25 1.0000 .
C26 H26A 0.9800 .
C26 H26B 0.9800 .
C26 H26C 0.9800 .
C27 H27A 0.9800 .
C27 H27B 0.9800 .
C27 H27C 0.9800 .
C28 C29 1.501(6) .
C28 H28A 0.9800 .
C28 H28B 0.9800 .
C28 H28C 0.9800 .
C29 C30 1.415(6) .
C29 C33 1.433(6) .
C29 U1 2.816(4) .
C30 C31 1.405(6) .
C30 C37 1.501(6) .
C30 U1 2.825(4) .
C31 C32 1.415(6) .
C31 C36 1.516(6) .
C31 U1 2.767(4) .
C32 C33 1.415(7) .
C32 C35 1.517(6) .
C32 U1 2.746(4) .
C33 C34 1.512(6) .
C33 U1 2.783(4) .
C34 H34A 0.9800 .
C34 H34B 0.9800 .
C34 H34C 0.9800 .
C35 H35A 0.9800 .
C35 H35B 0.9800 .
C35 H35C 0.9800 .
C36 H36A 0.9800 .
C36 H36B 0.9800 .
C36 H36C 0.9800 .
C37 H37A 0.9800 .
C37 H37B 0.9800 .
C37 H37C 0.9800 .

loop_
_geom_torsion_atom_site_label_1
_geom_torsion_atom_site_label_2
_geom_torsion_atom_site_label_3
_geom_torsion_atom_site_label_4
_geom_torsion
C9 C2 C3 C4 145.8(4)
Si1 C2 C3 C4 -60.0(6)
U1 C2 C3 C4 73.7(4)
C9 C2 C3 C7 1.9(4)
Si1 C2 C3 C7 156.1(3)
U1 C2 C3 C7 -70.2(2)
C9 C2 C3 U1 72.1(3)
Si1 C2 C3 U1 -133.7(3)
C2 C3 C4 C5 -144.4(4)
C7 C3 C4 C5 -0.1(4)
U1 C3 C4 C5 -70.4(3)
C2 C3 C4 U1 -74.0(4)
C7 C3 C4 U1 70.3(2)
C3 C4 C5 C6 0.4(4)
U1 C4 C5 C6 -59.9(3)
C3 C4 C5 U1 60.3(2)
C4 C5 C6 C7 -0.5(4)
U1 C5 C6 C7 -59.6(2)
C4 C5 C6 Si2 -147.1(3)
U1 C5 C6 Si2 153.7(2)
C4 C5 C6 U1 59.1(3)
C5 C6 C7 C8 144.7(4)
Si2 C6 C7 C8 -73.7(6)
U1 C6 C7 C8 75.2(4)
C5 C6 C7 C3 0.5(4)
Si2 C6 C7 C3 142.0(3)
U1 C6 C7 C3 -69.1(2)
C5 C6 C7 U1 69.5(3)
Si2 C6 C7 U1 -148.9(3)
C4 C3 C7 C8 -155.2(3)
C2 C3 C7 C8 -0.8(4)
U1 C3 C7 C8 -78.1(3)
C4 C3 C7 C6 -0.2(4)
C2 C3 C7 C6 154.1(3)
U1 C3 C7 C6 76.8(3)
C4 C3 C7 U1 -77.1(2)
C2 C3 C7 U1 77.3(2)
C6 C7 C8 C9 -145.5(4)
C3 C7 C8 C9 -0.7(4)
U1 C7 C8 C9 -70.4(3)
C6 C7 C8 U1 -75.1(4)
C3 C7 C8 U1 69.7(2)
C7 C8 C9 C2 2.0(5)
U1 C8 C9 C2 -57.8(3)
C7 C8 C9 U1 59.8(3)
C3 C2 C9 C8 -2.4(4)
Si1 C2 C9 C8 -158.9(3)
U1 C2 C9 C8 58.0(3)
C3 C2 C9 U1 -60.4(2)
Si1 C2 C9 U1 143.1(3)
C33 C29 C30 C31 -2.0(5)
C28 C29 C30 C31 -173.3(4)
U1 C29 C30 C31 66.0(3)
C33 C29 C30 C37 165.4(4)
C28 C29 C30 C37 -5.8(7)
U1 C29 C30 C37 -126.6(4)
C33 C29 C30 U1 -68.0(3)
C28 C29 C30 U1 120.7(4)
C29 C30 C31 C32 1.3(5)
C37 C30 C31 C32 -166.4(4)
U1 C30 C31 C32 68.6(3)
C29 C30 C31 C36 173.7(4)
C37 C30 C31 C36 6.0(7)
U1 C30 C31 C36 -119.0(4)
C29 C30 C31 U1 -67.3(3)
C37 C30 C31 U1 125.0(4)
C30 C31 C32 C33 0.0(5)
C36 C31 C32 C33 -172.4(4)
U1 C31 C32 C33 70.9(3)
C30 C31 C32 C35 168.9(4)
C36 C31 C32 C35 -3.5(7)
U1 C31 C32 C35 -120.3(4)
C30 C31 C32 U1 -70.9(3)
C36 C31 C32 U1 116.7(4)
C31 C32 C33 C29 -1.3(5)
C35 C32 C33 C29 -169.7(4)
U1 C32 C33 C29 69.2(3)
C31 C32 C33 C34 169.2(4)
C35 C32 C33 C34 0.7(8)
U1 C32 C33 C34 -120.4(5)
C31 C32 C33 U1 -70.4(3)
C35 C32 C33 U1 121.1(5)
C30 C29 C33 C32 2.0(5)
C28 C29 C33 C32 173.5(4)
U1 C29 C33 C32 -67.3(3)
C30 C29 C33 C34 -168.6(4)
C28 C29 C33 C34 2.8(7)
U1 C29 C33 C34 122.0(5)
C30 C29 C33 U1 69.3(3)
C28 C29 C33 U1 -119.2(4)
C9 C2 Si1 C20 -61.9(4)
C3 C2 Si1 C20 147.9(3)
U1 C2 Si1 C20 53.2(3)
C9 C2 Si1 C25 176.2(3)
C3 C2 Si1 C25 26.0(4)
U1 C2 Si1 C25 -68.7(3)
C9 C2 Si1 C23 53.3(4)
C3 C2 Si1 C23 -96.9(4)
U1 C2 Si1 C23 168.3(3)
C19 C20 Si1 C2 59.5(4)
C21 C20 Si1 C2 -66.2(4)
C19 C20 Si1 C25 -177.3(3)
C21 C20 Si1 C25 56.9(4)
C19 C20 Si1 C23 -54.8(4)
C21 C20 Si1 C23 179.4(3)
C26 C25 Si1 C2 -63.3(3)
C27 C25 Si1 C2 171.2(3)
C26 C25 Si1 C20 173.6(3)
C27 C25 Si1 C20 48.1(4)
C26 C25 Si1 C23 55.1(3)
C27 C25 Si1 C23 -70.4(4)
C22 C23 Si1 C2 -172.4(4)
C24 C23 Si1 C2 58.5(4)
C22 C23 Si1 C20 -54.2(5)
C24 C23 Si1 C20 176.7(4)
C22 C23 Si1 C25 65.8(5)
C24 C23 Si1 C25 -63.3(4)
C5 C6 Si2 C17 66.5(3)
C7 C6 Si2 C17 -70.8(4)
U1 C6 Si2 C17 -176.8(4)
C5 C6 Si2 C14 -49.2(3)
C7 C6 Si2 C14 173.5(4)
U1 C6 Si2 C14 67.5(4)
C5 C6 Si2 C11 -171.2(3)
C7 C6 Si2 C11 51.4(4)
U1 C6 Si2 C11 -54.5(4)
C18 C17 Si2 C6 -59.7(4)
C16 C17 Si2 C6 66.4(5)
C18 C17 Si2 C14 55.8(4)
C16 C17 Si2 C14 -178.1(4)
C18 C17 Si2 C11 174.3(4)
C16 C17 Si2 C11 -59.5(5)

loop_
_platon_squeeze_void_nr
_platon_squeeze_void_average_x
_platon_squeeze_void_average_y
_platon_squeeze_void_average_z
_platon_squeeze_void_volume
_platon_squeeze_void_count_electrons
_platon_squeeze_void_content
1 0.000 0.736 0.250 68 9 ' '
2 0.000 0.264 0.750 68 9 ' '
3 0.250 0.250 0.500 177 42 ' '
4 0.250 0.750 1.000 177 42 ' '
5 0.500 0.236 0.250 68 9 ' '
6 0.500 0.764 0.750 68 9 ' '
7 0.750 0.750 0.500 177 42 ' '
8 0.750 0.250 1.000 177 42 ' '
